data_7057441
loop_
_publ_author_name
'Han, Shujuan'
'Zhang, Bingbing'
'Tong, Tinghao'
'Yang, Zhihua'
'Pan, Shilie'

_publ_section_title
;
 Four alkali metal molybdates with two types of Mo--O chains, ABMo3O10 (A
 = Li, B = Rb; A = Li, Na, K, B = Cs): synthesis, structure comparison and
 optical properties
;
_journal_issue 13
_journal_name_full 'New Journal of Chemistry'
_journal_page_first 10879
_journal_paper_doi 10.1039/C8NJ01893F
_journal_volume 42
_journal_year 2018
_chemical_formula_sum 'Li Mo3 O10 Rb'
_chemical_formula_weight 540.23
_space_group_IT_number 62
_space_group_name_Hall '-P 2ac 2n'
_space_group_name_H-M_alt 'P n m a'
_symmetry_cell_setting orthorhombic
_symmetry_space_group_name_Hall '-P 2ac 2n'
_symmetry_space_group_name_H-M 'P n m a'
_atom_sites_solution_primary direct
_atom_sites_solution_secondary difmap
_audit_creation_method SHELXL-97
_audit_update_record
;
2018-02-01 deposited with the CCDC.
2018-05-10 downloaded from the CCDC.
;
_cell_angle_alpha 90.00
_cell_angle_beta 90.00
_cell_angle_gamma 90.00
_cell_formula_units_Z 4
_cell_length_a 8.532(8)
_cell_length_b 7.552(7)
_cell_length_c 13.582(12)
_cell_measurement_reflns_used 1185
_cell_measurement_temperature 296(2)
_cell_measurement_theta_max 27.63
_cell_measurement_theta_min 2.82
_cell_volume 875.1(14)
_computing_cell_refinement 'Bruker SMART'
_computing_data_collection 'Bruker SMART'
_computing_data_reduction 'Bruker SAINT'
_computing_molecular_graphics 'Bruker SHELXTL'
_computing_publication_material 'Bruker SHELXTL'
_computing_structure_refinement 'SHELXL-97 (Sheldrick, 1997)'
_computing_structure_solution 'SHELXS-97 (Sheldrick, 1990)'
_diffrn_ambient_temperature 296(2)
_diffrn_measured_fraction_theta_full 0.991
_diffrn_measured_fraction_theta_max 0.991
_diffrn_measurement_device_type 'CCD area detector'
_diffrn_measurement_method 'phi and omega scans'
_diffrn_radiation_monochromator graphite
_diffrn_radiation_source 'fine-focus sealed tube'
_diffrn_radiation_type MoK\a
_diffrn_radiation_wavelength 0.71073
_diffrn_reflns_av_R_equivalents 0.0438
_diffrn_reflns_av_sigmaI/netI 0.0345
_diffrn_reflns_limit_h_max 11
_diffrn_reflns_limit_h_min -10
_diffrn_reflns_limit_k_max 9
_diffrn_reflns_limit_k_min -7
_diffrn_reflns_limit_l_max 17
_diffrn_reflns_limit_l_min -17
_diffrn_reflns_number 5154
_diffrn_reflns_theta_full 27.82
_diffrn_reflns_theta_max 27.82
_diffrn_reflns_theta_min 2.82
_exptl_absorpt_coefficient_mu 9.794
_exptl_absorpt_correction_T_max 1.0000
_exptl_absorpt_correction_T_min 0.8039
_exptl_absorpt_correction_type numerical
_exptl_crystal_colour colourless
_exptl_crystal_density_diffrn 4.100
_exptl_crystal_density_method 'not measured'
_exptl_crystal_description block
_exptl_crystal_F_000 984
_exptl_crystal_size_max 0.106
_exptl_crystal_size_mid 0.068
_exptl_crystal_size_min 0.063
_refine_diff_density_max 0.782
_refine_diff_density_min -0.749
_refine_diff_density_rms 0.179
_refine_ls_extinction_coef 0.00240(11)
_refine_ls_extinction_expression Fc^*^=kFc[1+0.001xFc^2^\l^3^/sin(2\q)]^-1/4^
_refine_ls_extinction_method SHELXL
_refine_ls_goodness_of_fit_ref 1.051
_refine_ls_matrix_type full
_refine_ls_number_parameters 80
_refine_ls_number_reflns 1103
_refine_ls_number_restraints 0
_refine_ls_restrained_S_all 1.051
_refine_ls_R_factor_all 0.0364
_refine_ls_R_factor_gt 0.0243
_refine_ls_shift/su_max 0.000
_refine_ls_shift/su_mean 0.000
_refine_ls_structure_factor_coef Fsqd
_refine_ls_weighting_details 'calc w=1/[\s^2^(Fo^2^)+(0.0117P)^2^+0.5710P] where P=(Fo^2^+2Fc^2^)/3'
_refine_ls_weighting_scheme calc
_refine_ls_wR_factor_gt 0.0418
_refine_ls_wR_factor_ref 0.0451
_reflns_number_gt 875
_reflns_number_total 1103
_reflns_threshold_expression >2sigma(I)
_cod_data_source_file c8nj01893f2.cif
_cod_data_source_block 1
_cod_depositor_comments
;
The following automatic conversions were performed:

'_symmetry_cell_setting' value 'Orthorhombic' changed to
'orthorhombic' according to
/home/data/users/saulius/crontab/automatic-downloads/rss-feeds/RSC/lib/dictionaries/cif_core.dic
dictionary named 'cif_core.dic' version 2.4.2 from 2011-04-26.

Automatic conversion script
Id: cif_fix_values 4973 2017-02-22 13:04:09Z antanas 

 Adding full bibliography for 7057441--7057444.cif.
;
_cod_original_cell_volume 875.1(13)
_cod_original_sg_symbol_H-M Pnma
_cod_database_code 7057441

loop_
_symmetry_equiv_pos_as_xyz
'x, y, z'
'-x+1/2, -y, z+1/2'
'-x, y+1/2, -z'
'x+1/2, -y+1/2, -z+1/2'
'-x, -y, -z'
'x-1/2, y, -z-1/2'
'x, -y-1/2, z'
'-x-1/2, y-1/2, z-1/2'

loop_
_atom_site_label
_atom_site_type_symbol
_atom_site_fract_x
_atom_site_fract_y
_atom_site_fract_z
_atom_site_U_iso_or_equiv
_atom_site_adp_type
_atom_site_occupancy
_atom_site_symmetry_multiplicity
_atom_site_calc_flag
_atom_site_refinement_flags
Mo1 Mo 0.17737(6) 0.2500 0.40474(4) 0.00928(13) Uani 1 2 d S
Mo2 Mo -0.13065(4) -0.00108(4) 0.39722(2) 0.00911(10) Uani 1 1 d .
Rb1 Rb 0.39468(8) -0.2500 0.40239(5) 0.02619(18) Uani 1 2 d S
Li1 Li 0.0514(17) 0.2500 0.1599(8) 0.036(3) Uani 1 2 d S
O1 O 0.1178(3) 0.0119(3) 0.43666(18) 0.0094(6) Uani 1 1 d .
O2 O -0.0807(5) 0.2500 0.4114(3) 0.0100(8) Uani 1 2 d S
O3 O -0.1299(5) -0.2500 0.4325(3) 0.0103(9) Uani 1 2 d S
O4 O 0.3759(5) 0.2500 0.4282(3) 0.0161(10) Uani 1 2 d S
O5 O 0.1627(5) 0.2500 0.2800(3) 0.0161(9) Uani 1 2 d S
O6 O -0.3275(3) 0.0401(4) 0.4040(2) 0.0167(6) Uani 1 1 d .
O7 O -0.0932(3) -0.0299(4) 0.2760(2) 0.0187(7) Uani 1 1 d .

loop_
_atom_site_aniso_label
_atom_site_aniso_U_11
_atom_site_aniso_U_22
_atom_site_aniso_U_33
_atom_site_aniso_U_23
_atom_site_aniso_U_13
_atom_site_aniso_U_12
Mo1 0.0086(3) 0.0095(3) 0.0097(2) 0.000 0.0013(2) 0.000
Mo2 0.0104(2) 0.00664(18) 0.01026(17) 0.00056(15) -0.00134(14) -0.00049(13)
Rb1 0.0339(5) 0.0273(4) 0.0174(3) 0.000 0.0008(3) 0.000
Li1 0.032(8) 0.055(9) 0.022(6) 0.000 -0.001(6) 0.000
O1 0.0110(16) 0.0062(14) 0.0109(12) 0.0013(11) -0.0005(11) -0.0014(11)
O2 0.013(2) 0.0046(19) 0.0127(19) 0.000 0.0009(18) 0.000
O3 0.009(2) 0.006(2) 0.016(2) 0.000 0.0007(17) 0.000
O4 0.010(2) 0.017(2) 0.021(2) 0.000 0.0014(18) 0.000
O5 0.016(2) 0.015(2) 0.017(2) 0.000 0.003(2) 0.000
O6 0.0108(16) 0.0155(15) 0.0237(16) 0.0031(13) -0.0001(14) 0.0015(12)
O7 0.0232(19) 0.0182(17) 0.0147(14) -0.0031(13) -0.0012(14) 0.0010(13)

loop_
_atom_type_symbol
_atom_type_description
_atom_type_scat_dispersion_real
_atom_type_scat_dispersion_imag
_atom_type_scat_source
Li Li -0.0003 0.0001 'International Tables Vol C Tables 4.2.6.8 and 6.1.1.4'
O O 0.0106 0.0060 'International Tables Vol C Tables 4.2.6.8 and 6.1.1.4'
Rb Rb -0.9393 2.9676 'International Tables Vol C Tables 4.2.6.8 and 6.1.1.4'
Mo Mo -1.6832 0.6857 'International Tables Vol C Tables 4.2.6.8 and 6.1.1.4'

loop_
_geom_angle_atom_site_label_1
_geom_angle_atom_site_label_2
_geom_angle_atom_site_label_3
_geom_angle
_geom_angle_site_symmetry_1
_geom_angle_site_symmetry_3
O5 Mo1 O4 104.9(2) . .
O5 Mo1 O1 101.88(9) . 7_565
O4 Mo1 O1 102.63(9) . 7_565
O5 Mo1 O1 101.88(9) . .
O4 Mo1 O1 102.63(9) . .
O1 Mo1 O1 139.24(17) 7_565 .
O5 Mo1 O2 88.11(17) . .
O4 Mo1 O2 167.00(17) . .
O1 Mo1 O2 74.10(9) 7_565 .
O1 Mo1 O2 74.10(9) . .
O5 Mo1 O3 165.37(18) . 5_556
O4 Mo1 O3 89.75(17) . 5_556
O1 Mo1 O3 74.33(8) 7_565 5_556
O1 Mo1 O3 74.33(8) . 5_556
O2 Mo1 O3 77.26(14) . 5_556
O5 Mo1 Li1 78.9(3) . 6_656
O4 Mo1 Li1 26.0(2) . 6_656
O1 Mo1 Li1 108.38(9) 7_565 6_656
O1 Mo1 Li1 108.38(9) . 6_656
O2 Mo1 Li1 167.0(2) . 6_656
O3 Mo1 Li1 115.8(2) 5_556 6_656
O5 Mo1 Rb1 91.43(6) . 1_565
O4 Mo1 Rb1 64.42(3) . 1_565
O1 Mo1 Rb1 43.71(9) 7_565 1_565
O1 Mo1 Rb1 163.72(8) . 1_565
O2 Mo1 Rb1 116.15(3) . 1_565
O3 Mo1 Rb1 94.99(5) 5_556 1_565
Li1 Mo1 Rb1 64.72(4) 6_656 1_565
O5 Mo1 Rb1 91.43(6) . .
O4 Mo1 Rb1 64.42(3) . .
O1 Mo1 Rb1 163.72(8) 7_565 .
O1 Mo1 Rb1 43.71(9) . .
O2 Mo1 Rb1 116.15(3) . .
O3 Mo1 Rb1 94.99(5) 5_556 .
Li1 Mo1 Rb1 64.72(4) 6_656 .
Rb1 Mo1 Rb1 127.68(6) 1_565 .
O7 Mo2 O6 105.17(14) . .
O7 Mo2 O3 96.61(15) . .
O6 Mo2 O3 99.56(15) . .
O7 Mo2 O2 100.35(14) . .
O6 Mo2 O2 91.88(15) . .
O3 Mo2 O2 156.29(16) . .
O7 Mo2 O1 93.49(13) . .
O6 Mo2 O1 158.38(12) . .
O3 Mo2 O1 88.83(13) . .
O2 Mo2 O1 73.79(13) . .
O7 Mo2 O1 163.31(12) . 5_556
O6 Mo2 O1 90.01(12) . 5_556
O3 Mo2 O1 73.62(13) . 5_556
O2 Mo2 O1 85.77(12) . 5_556
O1 Mo2 O1 73.16(11) . 5_556
O7 Mo2 Rb1 145.88(10) . 5_556
O6 Mo2 Rb1 47.60(10) . 5_556
O3 Mo2 Rb1 107.00(12) . 5_556
O2 Mo2 Rb1 66.22(12) . 5_556
O1 Mo2 Rb1 110.91(8) . 5_556
O1 Mo2 Rb1 50.71(8) 5_556 5_556
O7 Rb1 O7 68.85(13) 4_545 6_656
O7 Rb1 O4 127.22(9) 4_545 5_656
O7 Rb1 O4 127.22(9) 6_656 5_656
O7 Rb1 O1 77.93(8) 4_545 7
O7 Rb1 O1 120.57(8) 6_656 7
O4 Rb1 O1 112.17(9) 5_656 7
O7 Rb1 O1 120.57(8) 4_545 .
O7 Rb1 O1 77.93(8) 6_656 .
O4 Rb1 O1 112.17(9) 5_656 .
O1 Rb1 O1 78.80(12) 7 .
O7 Rb1 O6 170.82(8) 4_545 5_556
O7 Rb1 O6 114.41(10) 6_656 5_556
O4 Rb1 O6 58.51(10) 5_656 5_556
O1 Rb1 O6 93.29(8) 7 5_556
O1 Rb1 O6 54.05(7) . 5_556
O7 Rb1 O6 114.41(10) 4_545 3_546
O7 Rb1 O6 170.82(8) 6_656 3_546
O4 Rb1 O6 58.51(10) 5_656 3_546
O1 Rb1 O6 54.05(7) 7 3_546
O1 Rb1 O6 93.28(8) . 3_546
O6 Rb1 O6 61.01(12) 5_556 3_546
O7 Rb1 O6 111.32(8) 4_545 1_655
O7 Rb1 O6 66.18(8) 6_656 1_655
O4 Rb1 O6 61.24(8) 5_656 1_655
O1 Rb1 O6 170.59(7) 7 1_655
O1 Rb1 O6 97.18(10) . 1_655
O6 Rb1 O6 77.55(9) 5_556 1_655
O6 Rb1 O6 118.26(5) 3_546 1_655
O7 Rb1 O6 66.18(8) 4_545 7_655
O7 Rb1 O6 111.32(8) 6_656 7_655
O4 Rb1 O6 61.24(8) 5_656 7_655
O1 Rb1 O6 97.18(10) 7 7_655
O1 Rb1 O6 170.59(7) . 7_655
O6 Rb1 O6 118.26(5) 5_556 7_655
O6 Rb1 O6 77.55(9) 3_546 7_655
O6 Rb1 O6 85.48(13) 1_655 7_655
O7 Rb1 Li1 144.34(9) 4_545 2
O7 Rb1 Li1 144.34(9) 6_656 2
O4 Rb1 Li1 32.9(2) 5_656 2
O1 Rb1 Li1 87.18(19) 7 2
O1 Rb1 Li1 87.18(19) . 2
O6 Rb1 Li1 35.84(13) 5_556 2
O6 Rb1 Li1 35.84(13) 3_546 2
O6 Rb1 Li1 84.10(18) 1_655 2
O6 Rb1 Li1 84.10(18) 7_655 2
O7 Rb1 Mo2 147.83(7) 4_545 5_556
O7 Rb1 Mo2 108.17(8) 6_656 5_556
O4 Rb1 Mo2 81.20(9) 5_656 5_556
O1 Rb1 Mo2 76.87(7) 7 5_556
O1 Rb1 Mo2 34.16(5) . 5_556
O6 Rb1 Mo2 23.86(6) 5_556 5_556
O6 Rb1 Mo2 64.25(8) 3_546 5_556
O6 Rb1 Mo2 94.99(7) 1_655 5_556
O6 Rb1 Mo2 136.79(6) 7_655 5_556
Li1 Rb1 Mo2 53.16(19) 2 5_556
O7 Rb1 Mo2 108.17(8) 4_545 3_546
O7 Rb1 Mo2 147.83(7) 6_656 3_546
O4 Rb1 Mo2 81.20(9) 5_656 3_546
O1 Rb1 Mo2 34.16(5) 7 3_546
O1 Rb1 Mo2 76.87(7) . 3_546
O6 Rb1 Mo2 64.25(8) 5_556 3_546
O6 Rb1 Mo2 23.86(6) 3_546 3_546
O6 Rb1 Mo2 136.79(6) 1_655 3_546
O6 Rb1 Mo2 94.99(7) 7_655 3_546
Li1 Rb1 Mo2 53.16(19) 2 3_546
Mo2 Rb1 Mo2 56.44(5) 5_556 3_546
O5 Li1 O4 158.8(8) . 6_556
O5 Li1 O6 96.4(5) . 4
O4 Li1 O6 97.3(4) 6_556 4
O5 Li1 O6 96.4(5) . 6_656
O4 Li1 O6 97.3(4) 6_556 6_656
O6 Li1 O6 99.2(6) 4 6_656
O5 Li1 Mo1 135.6(6) . 6_556
O4 Li1 Mo1 23.2(2) 6_556 6_556
O6 Li1 Mo1 111.6(4) 4 6_556
O6 Li1 Mo1 111.6(4) 6_656 6_556
O5 Li1 Rb1 142.3(6) . 2_554
O4 Li1 Rb1 58.9(3) 6_556 2_554
O6 Li1 Rb1 61.4(3) 4 2_554
O6 Li1 Rb1 61.4(3) 6_656 2_554
Mo1 Li1 Rb1 82.1(3) 6_556 2_554
O5 Li1 Rb1 110.05(17) . 6_556
O4 Li1 Rb1 67.42(18) 6_556 6_556
O6 Li1 Rb1 141.1(4) 4 6_556
O6 Li1 Rb1 51.22(18) 6_656 6_556
Mo1 Li1 Rb1 68.31(18) 6_556 6_556
Rb1 Li1 Rb1 80.67(17) 2_554 6_556
O5 Li1 Rb1 110.05(17) . 6_566
O4 Li1 Rb1 67.42(18) 6_556 6_566
O6 Li1 Rb1 51.22(18) 4 6_566
O6 Li1 Rb1 141.1(4) 6_656 6_566
Mo1 Li1 Rb1 68.31(18) 6_556 6_566
Rb1 Li1 Rb1 80.67(17) 2_554 6_566
Rb1 Li1 Rb1 134.5(4) 6_556 6_566
Mo1 O1 Mo2 104.08(12) . .
Mo1 O1 Mo2 104.28(11) . 5_556
Mo2 O1 Mo2 106.84(11) . 5_556
Mo1 O1 Rb1 111.12(12) . .
Mo2 O1 Rb1 132.02(11) . .
Mo2 O1 Rb1 95.13(9) 5_556 .
Mo2 O2 Mo2 152.3(2) . 7_565
Mo2 O2 Mo1 102.37(12) . .
Mo2 O2 Mo1 102.37(12) 7_565 .
Mo2 O3 Mo2 151.4(2) 7 .
Mo2 O3 Mo1 104.03(11) 7 5_556
Mo2 O3 Mo1 104.03(11) . 5_556
Mo1 O4 Li1 130.7(4) . 6_656
Mo1 O4 Rb1 141.0(2) . 5_656
Li1 O4 Rb1 88.2(4) 6_656 5_656
Mo1 O5 Li1 154.0(5) . .
Mo2 O6 Li1 127.1(4) . 6_556
Mo2 O6 Rb1 108.54(12) . 5_556
Li1 O6 Rb1 82.7(3) 6_556 5_556
Mo2 O6 Rb1 126.69(14) . 1_455
Li1 O6 Rb1 98.6(3) 6_556 1_455
Rb1 O6 Rb1 102.45(9) 5_556 1_455
Mo2 O7 Rb1 150.28(15) . 6_556

loop_
_geom_bond_atom_site_label_1
_geom_bond_atom_site_label_2
_geom_bond_distance
_geom_bond_site_symmetry_2
Mo1 O5 1.699(4) .
Mo1 O4 1.724(4) .
Mo1 O1 1.918(3) 7_565
Mo1 O1 1.918(3) .
Mo1 O2 2.203(4) .
Mo1 O3 2.247(4) 5_556
Mo1 Li1 3.309(14) 6_656
Mo1 Rb1 4.207(3) 1_565
Mo1 Rb1 4.207(3) .
Mo2 O7 1.691(3) .
Mo2 O6 1.711(3) .
Mo2 O3 1.9400(19) .
Mo2 O2 1.9529(19) .
Mo2 O1 2.189(3) .
Mo2 O1 2.260(3) 5_556
Mo2 Rb1 4.010(2) 5_556
Rb1 O7 2.940(3) 4_545
Rb1 O7 2.940(3) 6_656
Rb1 O4 3.021(5) 5_656
Rb1 O1 3.116(3) 7
Rb1 O1 3.116(3) .
Rb1 O6 3.123(4) 5_556
Rb1 O6 3.123(4) 3_546
Rb1 O6 3.228(4) 1_655
Rb1 O6 3.228(4) 7_655
Rb1 Li1 3.527(12) 2
Rb1 Mo2 4.010(2) 5_556
Rb1 Mo2 4.010(2) 3_546
Li1 O5 1.888(13) .
Li1 O4 1.916(14) 6_556
Li1 O6 2.082(9) 4
Li1 O6 2.082(9) 6_656
Li1 Mo1 3.309(14) 6_556
Li1 Rb1 3.527(12) 2_554
Li1 Rb1 4.094(6) 6_556
Li1 Rb1 4.094(6) 6_566
O1 Mo2 2.260(3) 5_556
O2 Mo2 1.9529(19) 7_565
O3 Mo2 1.9400(19) 7
O3 Mo1 2.247(4) 5_556
O4 Li1 1.916(14) 6_656
O4 Rb1 3.021(5) 5_656
O6 Li1 2.082(9) 6_556
O6 Rb1 3.123(4) 5_556
O6 Rb1 3.228(4) 1_455
O7 Rb1 2.940(3) 6_556
